data_1547216
loop_
_publ_author_name
'Usov, Pavel M.'
'Simonov, Alexandr N.'
'Bond, Alan M.'
'Murphy, Michael J.'
'D'Alessandro, Deanna M'

_publ_section_title
;
 Untangling Complex Redox Chemistry in Zeolitic Imidazolate Frameworks
 Using Fourier Transformed Alternating Current Voltammetry.
;
_journal_issue 19
_journal_name_full 'Analytical chemistry'
_journal_page_first 10181
_journal_page_last 10187
_journal_paper_doi 10.1021/acs.analchem.7b01224
_journal_volume 89
_journal_year 2017
_chemical_formula_moiety 'C16 H24 Co N8, 2(Cl O4)'
_chemical_formula_sum 'C16 H24 Cl2 Co N8 O8'
_chemical_formula_weight 586.26
_chemical_name_systematic
; 
 ? 
;
_space_group_IT_number 9
_symmetry_cell_setting monoclinic
_symmetry_space_group_name_Hall 'C -2yc'
_symmetry_space_group_name_H-M 'C 1 c 1'
_atom_sites_solution_hydrogens geom
_atom_sites_solution_primary direct
_atom_sites_solution_secondary difmap
_audit_creation_method SHELXL-97
_cell_angle_alpha 90.00
_cell_angle_beta 121.3850(10)
_cell_angle_gamma 90.00
_cell_formula_units_Z 4
_cell_length_a 15.6924(2)
_cell_length_b 16.0720(2)
_cell_length_c 11.30760(10)
_cell_measurement_reflns_used 20055
_cell_measurement_temperature 150(2)
_cell_measurement_theta_max 76.1800
_cell_measurement_theta_min 4.2760
_cell_volume 2434.60(5)
_computing_cell_refinement
;
CrysAlisPro, Agilent Technologies,
Version 1.171.37.31d (release 11-02-2014 CrysAlis171 .NET)
(compiled Feb 11 2014,18:09:27)
;
_computing_data_collection
;
CrysAlisPro, Agilent Technologies,
Version 1.171.37.31d (release 11-02-2014 CrysAlis171 .NET)
(compiled Feb 11 2014,18:09:27)
;
_computing_data_reduction
;
CrysAlisPro, Agilent Technologies,
Version 1.171.37.31d (release 11-02-2014 CrysAlis171 .NET)
(compiled Feb 11 2014,18:09:27)
;
_computing_structure_refinement 'SHELXL-97 (Sheldrick, 1997)'
_computing_structure_solution 'SHELXS-97 (Sheldrick, 1990)'
_diffrn_ambient_temperature 150(2)
_diffrn_detector_area_resol_mean 10.5861
_diffrn_measured_fraction_theta_full 0.998
_diffrn_measured_fraction_theta_max 0.998
_diffrn_measurement_device_type 'SuperNova, Dual, Cu at zero, Atlas'
_diffrn_measurement_method '\w scans'
_diffrn_radiation_monochromator mirror
_diffrn_radiation_type CuK\a
_diffrn_radiation_wavelength 1.54184
_diffrn_reflns_av_R_equivalents 0.0458
_diffrn_reflns_av_sigmaI/netI 0.0253
_diffrn_reflns_limit_h_max 19
_diffrn_reflns_limit_h_min -19
_diffrn_reflns_limit_k_max 20
_diffrn_reflns_limit_k_min -19
_diffrn_reflns_limit_l_max 14
_diffrn_reflns_limit_l_min -14
_diffrn_reflns_number 34638
_diffrn_reflns_theta_full 76.49
_diffrn_reflns_theta_max 76.49
_diffrn_reflns_theta_min 4.30
_diffrn_source 'sealed X-ray tube'
_exptl_absorpt_coefficient_mu 8.075
_exptl_absorpt_correction_T_max 0.4441
_exptl_absorpt_correction_T_min 0.1448
_exptl_absorpt_correction_type multi-scan
_exptl_absorpt_process_details
;
CrysAlisPro, Agilent Technologies,
Version 1.171.37.31d (release 11-02-2014 CrysAlis171 .NET)
(compiled Feb 11 2014,18:09:27)
Empirical absorption correction using spherical harmonics,
 implemented in SCALE3 ABSPACK scaling algorithm.
Empirical absorption correction using spherical harmonics,
 implemented in SCALE3 ABSPACK scaling algorithm.
;
_exptl_crystal_colour purple
_exptl_crystal_density_diffrn 1.599
_exptl_crystal_density_method 'not measured'
_exptl_crystal_description rod
_exptl_crystal_F_000 1204
_exptl_crystal_size_max 0.39
_exptl_crystal_size_mid 0.22
_exptl_crystal_size_min 0.12
_refine_diff_density_max 0.640
_refine_diff_density_min -0.487
_refine_diff_density_rms 0.055
_refine_ls_abs_structure_details 'Flack H D (1983), Acta Cryst. A39, 876-881'
_refine_ls_abs_structure_Flack 0.387(3)
_refine_ls_extinction_method none
_refine_ls_goodness_of_fit_ref 1.055
_refine_ls_hydrogen_treatment constr
_refine_ls_matrix_type full
_refine_ls_number_parameters 309
_refine_ls_number_reflns 5069
_refine_ls_number_restraints 2
_refine_ls_restrained_S_all 1.055
_refine_ls_R_factor_all 0.0363
_refine_ls_R_factor_gt 0.0354
_refine_ls_shift/su_max 0.000
_refine_ls_shift/su_mean 0.000
_refine_ls_structure_factor_coef Fsqd
_refine_ls_weighting_details 'calc w=1/[\s^2^(Fo^2^)+(0.0427P)^2^+4.2153P] where P=(Fo^2^+2Fc^2^)/3'
_refine_ls_weighting_scheme calc
_refine_ls_wR_factor_gt 0.0883
_refine_ls_wR_factor_ref 0.0889
_reflns_number_gt 4994
_reflns_number_total 5069
_reflns_threshold_expression >2sigma(I)
_cod_data_source_file ac7b01224_si_003.cif
_cod_data_source_block shelxl
_cod_depositor_comments 'Adding full bibliography for 1547216--1547217.cif.'
_cod_database_code 1547216

loop_
_symmetry_equiv_pos_as_xyz
'x, y, z'
'x, -y, z+1/2'
'x+1/2, y+1/2, z'
'x+1/2, -y+1/2, z+1/2'

loop_
_atom_site_label
_atom_site_type_symbol
_atom_site_fract_x
_atom_site_fract_y
_atom_site_fract_z
_atom_site_U_iso_or_equiv
_atom_site_adp_type
_atom_site_occupancy
_atom_site_symmetry_multiplicity
_atom_site_calc_flag
_atom_site_refinement_flags
_atom_site_disorder_assembly
_atom_site_disorder_group
O5A O 0.6869(4) 0.2900(4) 0.8857(8) 0.0447(16) Uiso 0.523(13) 1 d P A 1
O6A O 0.5832(7) 0.1693(4) 0.7627(7) 0.060(2) Uiso 0.523(13) 1 d P A 1
O8A O 0.5647(6) 0.2134(6) 0.9014(9) 0.067(2) Uiso 0.523(13) 1 d P A 1
O5B O 0.6867(6) 0.2816(6) 0.8367(12) 0.066(2) Uiso 0.477(13) 1 d P A 2
O6B O 0.6260(6) 0.1643(4) 0.7642(6) 0.0457(19) Uiso 0.477(13) 1 d P A 2
O8B O 0.5977(7) 0.2448(6) 0.9488(10) 0.068(3) Uiso 0.477(13) 1 d P A 2
Co1 Co 0.39806(3) 0.13918(3) 0.16489(4) 0.02229(11) Uani 1 1 d . . .
N1 N 0.40432(18) 0.22141(16) 0.3001(3) 0.0258(5) Uani 1 1 d . . .
N2 N 0.3843(2) 0.32953(19) 0.3981(3) 0.0378(7) Uani 1 1 d . . .
H17 H 0.3608 0.3754 0.4083 0.045 Uiso 1 1 calc R . .
N3 N 0.28882(19) 0.05660(17) 0.1182(3) 0.0281(5) Uani 1 1 d . . .
N4 N 0.1820(2) -0.0445(2) 0.0216(3) 0.0380(7) Uani 1 1 d . . .
H18 H 0.1549 -0.0899 -0.0222 0.046 Uiso 1 1 calc R . .
N5 N 0.53575(19) 0.08933(17) 0.2559(3) 0.0262(5) Uani 1 1 d . . .
N6 N 0.6687(2) 0.01649(18) 0.3917(3) 0.0347(6) Uani 1 1 d . . .
H19 H 0.7077 -0.0189 0.4533 0.042 Uiso 1 1 calc R . .
N7 N 0.3670(2) 0.19137(17) -0.0151(3) 0.0280(5) Uani 1 1 d . . .
N8 N 0.3660(3) 0.2704(2) -0.1715(3) 0.0399(7) Uani 1 1 d . . .
H20 H 0.3804 0.3105 -0.2084 0.048 Uiso 1 1 calc R . .
C1 C 0.4745(3) 0.2193(2) 0.4413(3) 0.0347(7) Uani 1 1 d . . .
H1 H 0.5225 0.1782 0.4868 0.042 Uiso 1 1 calc R . .
C2 C 0.4618(3) 0.2864(3) 0.5013(4) 0.0420(8) Uani 1 1 d . . .
H2 H 0.4986 0.3005 0.5947 0.050 Uiso 1 1 calc R . .
C3 C 0.3504(2) 0.28958(19) 0.2781(3) 0.0290(6) Uani 1 1 d . . .
C4 C 0.2652(3) 0.3172(2) 0.1427(4) 0.0431(8) Uani 1 1 d . . .
H4A H 0.2295 0.3605 0.1573 0.065 Uiso 1 1 calc R . .
H4B H 0.2213 0.2711 0.0970 0.065 Uiso 1 1 calc R . .
H4C H 0.2896 0.3380 0.0863 0.065 Uiso 1 1 calc R . .
C5 C 0.2066(2) 0.0728(2) 0.1317(4) 0.0332(7) Uani 1 1 d . . .
H5 H 0.1988 0.1189 0.1750 0.040 Uiso 1 1 calc R . .
C6 C 0.1404(3) 0.0100(2) 0.0710(4) 0.0403(8) Uani 1 1 d . . .
H6 H 0.0790 0.0048 0.0641 0.048 Uiso 1 1 calc R . .
C7 C 0.2715(3) -0.0155(2) 0.0526(3) 0.0318(7) Uani 1 1 d . . .
C8 C 0.3399(3) -0.0593(3) 0.0209(5) 0.0485(9) Uani 1 1 d . . .
H8A H 0.3160 -0.1149 -0.0094 0.073 Uiso 1 1 calc R . .
H8B H 0.4054 -0.0614 0.1025 0.073 Uiso 1 1 calc R . .
H8C H 0.3427 -0.0301 -0.0511 0.073 Uiso 1 1 calc R . .
C9 C 0.6106(2) 0.1121(2) 0.2325(3) 0.0289(6) Uani 1 1 d . . .
H9 H 0.6052 0.1520 0.1692 0.035 Uiso 1 1 calc R . .
C10 C 0.6935(2) 0.0666(2) 0.3174(4) 0.0343(7) Uani 1 1 d . . .
H10 H 0.7549 0.0692 0.3234 0.041 Uiso 1 1 calc R . .
C11 C 0.5737(2) 0.0310(2) 0.3537(3) 0.0314(7) Uani 1 1 d . . .
C12 C 0.5221(3) -0.0111(3) 0.4149(5) 0.0490(10) Uani 1 1 d . . .
H12A H 0.5200 -0.0699 0.3986 0.073 Uiso 1 1 calc R . .
H12B H 0.4553 0.0099 0.3732 0.073 Uiso 1 1 calc R . .
H12C H 0.5574 -0.0008 0.5129 0.073 Uiso 1 1 calc R . .
C13 C 0.2982(3) 0.1605(2) -0.1459(3) 0.0394(8) Uani 1 1 d . . .
H13 H 0.2587 0.1134 -0.1637 0.047 Uiso 1 1 calc R . .
C14 C 0.2979(3) 0.2094(3) -0.2417(4) 0.0472(9) Uani 1 1 d . . .
H14 H 0.2589 0.2030 -0.3373 0.057 Uiso 1 1 calc R . .
C15 C 0.4067(3) 0.2577(2) -0.0359(4) 0.0306(6) Uani 1 1 d . . .
C16 C 0.4838(3) 0.3128(2) 0.0723(5) 0.0464(9) Uani 1 1 d . . .
H16A H 0.4630 0.3698 0.0500 0.070 Uiso 1 1 calc R . .
H16B H 0.5459 0.3051 0.0764 0.070 Uiso 1 1 calc R . .
H16C H 0.4922 0.2993 0.1605 0.070 Uiso 1 1 calc R . .
Cl2 Cl 0.64825(6) 0.21132(5) 0.88502(8) 0.03513(17) Uiso 1 1 d . . .
O7 O 0.7263(2) 0.1616(2) 0.9921(3) 0.0517(7) Uiso 1 1 d . A .
Cl1 Cl 0.42545(5) 0.47621(4) 0.70146(6) 0.02878(15) Uani 1 1 d . . .
O1 O 0.39660(19) 0.47742(15) 0.5590(2) 0.0338(5) Uani 1 1 d . . .
O2 O 0.4749(2) 0.39936(16) 0.7646(3) 0.0415(6) Uani 1 1 d . . .
O3 O 0.3379(3) 0.4835(2) 0.7095(4) 0.0607(8) Uani 1 1 d . . .
O4 O 0.4902(3) 0.54443(19) 0.7710(3) 0.0617(9) Uani 1 1 d . . .

loop_
_atom_site_aniso_label
_atom_site_aniso_U_11
_atom_site_aniso_U_22
_atom_site_aniso_U_33
_atom_site_aniso_U_23
_atom_site_aniso_U_13
_atom_site_aniso_U_12
Co1 0.0240(2) 0.0208(2) 0.0228(2) 0.00087(18) 0.01267(16) 0.00080(19)
N1 0.0245(11) 0.0268(13) 0.0254(12) -0.0011(10) 0.0125(10) 0.0007(10)
N2 0.0444(16) 0.0300(15) 0.0482(17) -0.0126(12) 0.0305(14) -0.0014(12)
N3 0.0293(12) 0.0276(13) 0.0295(13) 0.0007(10) 0.0168(11) -0.0017(10)
N4 0.0309(14) 0.0348(15) 0.0390(15) -0.0017(12) 0.0116(12) -0.0077(12)
N5 0.0279(12) 0.0288(13) 0.0254(12) 0.0019(10) 0.0162(10) 0.0029(10)
N6 0.0306(14) 0.0338(15) 0.0347(14) 0.0060(12) 0.0135(12) 0.0081(11)
N7 0.0336(13) 0.0234(13) 0.0275(12) 0.0037(10) 0.0163(11) 0.0016(10)
N8 0.0610(19) 0.0292(15) 0.0468(17) 0.0128(12) 0.0403(16) 0.0091(14)
C1 0.0345(15) 0.0364(18) 0.0272(15) -0.0036(13) 0.0117(13) 0.0020(14)
C2 0.046(2) 0.043(2) 0.0362(18) -0.0096(15) 0.0207(17) -0.0053(16)
C3 0.0325(15) 0.0233(15) 0.0379(16) -0.0044(12) 0.0230(14) -0.0017(12)
C4 0.0373(18) 0.036(2) 0.052(2) 0.0062(16) 0.0199(16) 0.0114(15)
C5 0.0295(15) 0.0360(18) 0.0388(17) -0.0002(14) 0.0210(14) -0.0003(13)
C6 0.0272(15) 0.044(2) 0.0453(19) 0.0004(16) 0.0160(14) -0.0043(14)
C7 0.0359(16) 0.0283(16) 0.0314(15) -0.0030(13) 0.0176(13) -0.0085(13)
C8 0.055(2) 0.044(2) 0.060(2) -0.0166(18) 0.039(2) -0.0095(18)
C9 0.0295(14) 0.0289(16) 0.0339(16) -0.0018(12) 0.0204(13) -0.0010(12)
C10 0.0286(14) 0.0339(17) 0.0425(18) -0.0044(14) 0.0201(14) 0.0000(13)
C11 0.0284(15) 0.0320(17) 0.0327(16) 0.0077(13) 0.0151(13) 0.0080(13)
C12 0.049(2) 0.056(3) 0.052(2) 0.0267(19) 0.0333(19) 0.0156(18)
C13 0.0424(18) 0.0399(19) 0.0264(15) 0.0064(14) 0.0112(14) -0.0042(16)
C14 0.060(2) 0.044(2) 0.0308(17) 0.0100(15) 0.0187(17) 0.0029(18)
C15 0.0403(16) 0.0235(15) 0.0403(17) 0.0018(13) 0.0297(15) 0.0034(13)
C16 0.063(2) 0.0294(18) 0.064(2) -0.0081(17) 0.045(2) -0.0122(17)
Cl1 0.0336(3) 0.0248(3) 0.0274(3) 0.0025(2) 0.0155(3) 0.0011(3)
O1 0.0453(13) 0.0305(12) 0.0255(10) 0.0007(9) 0.0183(10) 0.0012(10)
O2 0.0459(14) 0.0304(13) 0.0409(13) 0.0122(10) 0.0176(11) 0.0067(11)
O3 0.0611(18) 0.079(2) 0.0672(19) 0.0162(17) 0.0506(16) 0.0177(17)
O4 0.075(2) 0.0376(15) 0.0390(14) -0.0003(12) 0.0061(14) -0.0199(15)

loop_
_atom_type_symbol
_atom_type_description
_atom_type_scat_dispersion_real
_atom_type_scat_dispersion_imag
_atom_type_scat_source
C C 0.0181 0.0091 'International Tables Vol C Tables 4.2.6.8 and 6.1.1.4'
H H 0.0000 0.0000 'International Tables Vol C Tables 4.2.6.8 and 6.1.1.4'
Cl Cl 0.3639 0.7018 'International Tables Vol C Tables 4.2.6.8 and 6.1.1.4'
Co Co -2.3653 3.6143 'International Tables Vol C Tables 4.2.6.8 and 6.1.1.4'
N N 0.0311 0.0180 'International Tables Vol C Tables 4.2.6.8 and 6.1.1.4'
O O 0.0492 0.0322 'International Tables Vol C Tables 4.2.6.8 and 6.1.1.4'

loop_
_geom_angle_atom_site_label_1
_geom_angle_atom_site_label_2
_geom_angle_atom_site_label_3
_geom_angle
N1 Co1 N3 109.61(11)
N1 Co1 N7 112.97(11)
N3 Co1 N7 106.60(11)
N1 Co1 N5 105.18(10)
N3 Co1 N5 114.40(11)
N7 Co1 N5 108.24(11)
C3 N1 C1 106.3(3)
C3 N1 Co1 129.4(2)
C1 N1 Co1 124.1(2)
C3 N2 C2 109.4(3)
C7 N3 C5 107.0(3)
C7 N3 Co1 128.5(2)
C5 N3 Co1 123.9(2)
C7 N4 C6 109.1(3)
C11 N5 C9 106.8(3)
C11 N5 Co1 127.1(2)
C9 N5 Co1 126.1(2)
C11 N6 C10 109.1(3)
C15 N7 C13 106.1(3)
C15 N7 Co1 129.1(2)
C13 N7 Co1 124.8(2)
C15 N8 C14 108.6(3)
C2 C1 N1 108.9(3)
C1 C2 N2 106.1(3)
N1 C3 N2 109.2(3)
N1 C3 C4 125.8(3)
N2 C3 C4 125.0(3)
C6 C5 N3 108.3(3)
C5 C6 N4 106.4(3)
N3 C7 N4 109.3(3)
N3 C7 C8 126.2(3)
N4 C7 C8 124.4(3)
C10 C9 N5 108.5(3)
C9 C10 N6 106.2(3)
N5 C11 N6 109.4(3)
N5 C11 C12 126.5(3)
N6 C11 C12 124.1(3)
C14 C13 N7 108.9(3)
C13 C14 N8 106.4(3)
N7 C15 N8 110.0(3)
N7 C15 C16 126.5(3)
N8 C15 C16 123.5(3)
O6A Cl2 O5A 122.3(5)
O6A Cl2 O8A 83.8(7)
O5A Cl2 O8A 114.0(4)
O6A Cl2 O8B 111.8(7)
O5A Cl2 O8B 90.6(5)
O8A Cl2 O8B 29.4(4)
O6A Cl2 O7 115.4(3)
O5A Cl2 O7 108.8(3)
O8A Cl2 O7 110.1(3)
O8B Cl2 O7 103.8(4)
O6A Cl2 O6B 27.2(3)
O5A Cl2 O6B 111.7(5)
O8A Cl2 O6B 110.7(6)
O8B Cl2 O6B 139.1(6)
O7 Cl2 O6B 100.8(3)
O6A Cl2 O5B 103.2(6)
O5A Cl2 O5B 22.1(4)
O8A Cl2 O5B 126.9(5)
O8B Cl2 O5B 109.4(5)
O7 Cl2 O5B 113.3(4)
O6B Cl2 O5B 89.7(6)
O4 Cl1 O3 109.6(2)
O4 Cl1 O1 109.20(18)
O3 Cl1 O1 108.67(17)
O4 Cl1 O2 110.07(18)
O3 Cl1 O2 109.13(18)
O1 Cl1 O2 110.16(15)

loop_
_geom_bond_atom_site_label_1
_geom_bond_atom_site_label_2
_geom_bond_distance
O5A Cl2 1.400(6)
O6A Cl2 1.393(7)
O8A Cl2 1.417(8)
O5B Cl2 1.511(9)
O6B Cl2 1.436(6)
O8B Cl2 1.426(8)
Co1 N1 1.984(3)
Co1 N3 2.009(3)
Co1 N7 2.013(3)
Co1 N5 2.013(3)
N1 C3 1.326(4)
N1 C1 1.390(4)
N2 C3 1.335(4)
N2 C2 1.357(5)
N3 C7 1.325(4)
N3 C5 1.401(4)
N4 C7 1.343(4)
N4 C6 1.372(5)
N5 C11 1.330(4)
N5 C9 1.382(4)
N6 C11 1.338(4)
N6 C10 1.360(5)
N7 C15 1.315(4)
N7 C13 1.392(4)
N8 C15 1.334(4)
N8 C14 1.361(6)
C1 C2 1.343(5)
C3 C4 1.482(5)
C5 C6 1.351(5)
C7 C8 1.475(5)
C9 C10 1.359(5)
C11 C12 1.477(5)
C13 C14 1.337(5)
C15 C16 1.485(5)
Cl2 O7 1.436(3)
Cl1 O4 1.422(3)
Cl1 O3 1.428(3)
Cl1 O1 1.428(2)
Cl1 O2 1.435(2)
